data_2310300
loop_
_publ_author_name
'Larson, A.C.'
'Cromer, D.T.'

_publ_section_title
;
 The crystal structure of Ce Cu
;
_journal_name_full 'Acta Crystallographica (1,1948-23,1967)'
_journal_page_first 545
_journal_page_last 546
_journal_volume 14
_journal_year 1961
_chemical_formula_sum 'Ce Cu'
_space_group_IT_number 62
_symmetry_space_group_name_Hall '-P 2ac 2n'
_symmetry_space_group_name_H-M 'P n m a'
_cell_angle_alpha 90
_cell_angle_beta 90
_cell_angle_gamma 90
_cell_formula_units_Z 4
_cell_length_a 7.3
_cell_length_b 4.3
_cell_length_c 6.36
_cell_volume 199.640
_citation_journal_id_ASTM ACCRA9
_cod_data_source_file Larson_ACCRA9_1961_753.cif
_cod_data_source_block Ce1Cu1
_cod_original_cell_volume 199.6404
_cod_original_formula_sum 'Ce1 Cu1'
_cod_database_code 2310300

loop_
_symmetry_equiv_pos_as_xyz
x,y,z
-x+1/2,-y,z+1/2
x+1/2,-y+1/2,-z+1/2
-x,y+1/2,-z
-x,-y,-z
x-1/2,y,-z-1/2
-x-1/2,y-1/2,z-1/2
x,-y-1/2,z

loop_
_atom_site_label
_atom_site_type_symbol
_atom_site_fract_x
_atom_site_fract_y
_atom_site_fract_z
_atom_site_occupancy
_atom_site_U_iso_or_equiv
Ce1 Ce 0.167 0.25 0.1469 1 0.0
Cu1 Cu 0.0413 0.25 0.6034 1 0.0
